data_4339122
loop_
_publ_author_name
'Yuan, Mei'
'Zhao, Fei'
'Zhang, Wen'
'Wang, Zhe-Ming'
'Gao, Song'

_publ_section_title
;
 Azide-bridged one-dimensional Mn(III) polymers: effects of side group of
 Schiff base ligands on structure and magnetism.
;
_journal_issue 26
_journal_name_full 'Inorganic chemistry'
_journal_page_first 11235
_journal_page_last 11242
_journal_paper_doi 10.1021/ic701655w
_journal_volume 46
_journal_year 2007
_chemical_formula_sum 'C18 H18 Mn N5 O4'
_chemical_formula_weight 423.31
_chemical_name_systematic
; 
 ? 
;
_space_group_IT_number 61
_symmetry_cell_setting orthorhombic
_symmetry_space_group_name_Hall '-P 2ac 2ab'
_symmetry_space_group_name_H-M 'P b c a'
_atom_sites_solution_hydrogens geom
_atom_sites_solution_primary direct
_atom_sites_solution_secondary difmap
_audit_creation_method SHELXL-97
_cell_angle_alpha 90.00
_cell_angle_beta 90.00
_cell_angle_gamma 90.00
_cell_formula_units_Z 8
_cell_length_a 10.862(2)
_cell_length_b 11.184(2)
_cell_length_c 29.688(6)
_cell_measurement_reflns_used 10903
_cell_measurement_temperature 293(2)
_cell_measurement_theta_max 27.485
_cell_measurement_theta_min 3.395
_cell_volume 3606.5(12)
_computing_cell_refinement 'HKL Scalepack (Otwinowski & Minor, 1997)'
_computing_data_collection 'KappaCCD (Nonius B. V., 1998)'
_computing_data_reduction 'HKL Denzo (Otwinowski & Minor, 1997) & maXus (Mackay et al., 1998)'
_computing_molecular_graphics 'Bruker SHELXTL V5.1 (Sheldrick, 1998)'
_computing_publication_material 'SHELXL-97 (Sheldrick, 1997)'
_computing_structure_refinement 'SHELXL-97 (Sheldrick, 1997)'
_computing_structure_solution 'SHELXS-97 (Sheldrick, 1990)'
_diffrn_ambient_temperature 293(2)
_diffrn_detector_area_resol_mean 0.76
_diffrn_measured_fraction_theta_full 0.981
_diffrn_measured_fraction_theta_max 0.981
_diffrn_measurement_device_type 'NONIUS KappaCCD'
_diffrn_measurement_method CCD
_diffrn_radiation_monochromator graphite
_diffrn_radiation_source 'fine-focus sealed tube'
_diffrn_radiation_type MoK\a
_diffrn_radiation_wavelength 0.71073
_diffrn_reflns_av_R_equivalents 0.1362
_diffrn_reflns_av_sigmaI/netI 0.1742
_diffrn_reflns_limit_h_max 14
_diffrn_reflns_limit_h_min -12
_diffrn_reflns_limit_k_max 14
_diffrn_reflns_limit_k_min -14
_diffrn_reflns_limit_l_max 38
_diffrn_reflns_limit_l_min -38
_diffrn_reflns_number 35336
_diffrn_reflns_theta_full 27.52
_diffrn_reflns_theta_max 27.52
_diffrn_reflns_theta_min 3.64
_exptl_absorpt_coefficient_mu 0.769
_exptl_absorpt_correction_T_max 0.950
_exptl_absorpt_correction_T_min 0.805
_exptl_absorpt_correction_type empiric
_exptl_crystal_colour red
_exptl_crystal_density_diffrn 1.559
_exptl_crystal_density_method 'not measured'
_exptl_crystal_description block
_exptl_crystal_F_000 1744
_exptl_crystal_size_max 0.25
_exptl_crystal_size_mid 0.12
_exptl_crystal_size_min 0.10
_refine_diff_density_max 0.283
_refine_diff_density_min -0.415
_refine_diff_density_rms 0.071
_refine_ls_extinction_method none
_refine_ls_goodness_of_fit_ref 1.013
_refine_ls_hydrogen_treatment constr
_refine_ls_matrix_type full
_refine_ls_number_parameters 253
_refine_ls_number_reflns 4075
_refine_ls_number_restraints 0
_refine_ls_restrained_S_all 1.013
_refine_ls_R_factor_all 0.1885
_refine_ls_R_factor_gt 0.0455
_refine_ls_shift/su_max 0.001
_refine_ls_shift/su_mean 0.000
_refine_ls_structure_factor_coef Fsqd
_refine_ls_weighting_details 'calc w=1/[\s^2^(Fo^2^)+(0.0160P)^2^+0.0000P] where P=(Fo^2^+2Fc^2^)/3'
_refine_ls_weighting_scheme calc
_refine_ls_wR_factor_gt 0.0616
_refine_ls_wR_factor_ref 0.0744
_reflns_number_gt 1577
_reflns_number_total 4075
_reflns_threshold_expression >2sigma(I)
_cod_data_source_file ic701655w-file001.cif
_cod_data_source_block 2
_cod_depositor_comments
;
The following automatic conversions were performed:

'_symmetry_cell_setting' value 'Orthorhombic' changed to
'orthorhombic' according to
/usr/data/users/saulius/automatic-downloads/retrospective/ACS/lib/dictionaries/cif_core.dic
dictionary named 'cif_core.dic' version 2.4.2 from 2011-04-26.

Automatic conversion script
Id: cif_fix_values 2281 2013-09-26 08:29:07Z andrius 
;
_cod_original_sg_symbol_H-M Pbca
_cod_database_code 4339122

loop_
_symmetry_equiv_pos_as_xyz
'x, y, z'
'-x+1/2, -y, z+1/2'
'-x, y+1/2, -z+1/2'
'x+1/2, -y+1/2, -z'
'-x, -y, -z'
'x-1/2, y, -z-1/2'
'x, -y-1/2, z-1/2'
'-x-1/2, y-1/2, z'

loop_
_atom_site_label
_atom_site_type_symbol
_atom_site_fract_x
_atom_site_fract_y
_atom_site_fract_z
_atom_site_U_iso_or_equiv
_atom_site_adp_type
_atom_site_occupancy
_atom_site_symmetry_multiplicity
_atom_site_calc_flag
_atom_site_refinement_flags
Mn1 Mn 0.25014(4) 0.87263(4) 0.169897(14) 0.03119(14) Uani 1 1 d .
O1 O 0.36793(16) 0.90794(17) 0.12538(7) 0.0415(6) Uani 1 1 d .
O2 O 0.32848(15) 0.96533(16) 0.21368(7) 0.0339(6) Uani 1 1 d .
O3 O 0.4892(2) 0.6903(3) -0.03492(9) 0.0784(9) Uani 1 1 d .
O4 O 0.20527(16) 1.0684(2) 0.38969(8) 0.0520(7) Uani 1 1 d .
N1 N 0.1650(2) 0.7577(2) 0.13019(9) 0.0318(7) Uani 1 1 d .
N2 N 0.11173(19) 0.8355(2) 0.21093(9) 0.0322(7) Uani 1 1 d .
N3 N 0.3624(2) 0.7068(2) 0.19303(10) 0.0472(9) Uani 1 1 d .
N4 N 0.36535(19) 0.6199(3) 0.17056(11) 0.0380(7) Uani 1 1 d .
N5 N 0.3668(2) 0.5327(2) 0.14673(10) 0.0435(9) Uani 1 1 d .
C1 C 0.3871(3) 0.8531(3) 0.08699(12) 0.0349(9) Uani 1 1 d .
C2 C 0.4851(3) 0.8924(3) 0.05992(12) 0.0475(10) Uani 1 1 d .
H2A H 0.5315 0.9578 0.0692 0.057 Uiso 1 1 calc R
C3 C 0.5140(3) 0.8374(3) 0.02044(12) 0.0511(10) Uani 1 1 d .
H3B H 0.5792 0.8664 0.0033 0.061 Uiso 1 1 calc R
C4 C 0.4482(3) 0.7385(4) 0.00506(12) 0.0487(10) Uani 1 1 d .
C5 C 0.3495(3) 0.6993(3) 0.03007(12) 0.0451(10) Uani 1 1 d .
H5A H 0.3043 0.6338 0.0202 0.054 Uiso 1 1 calc R
C6 C 0.3163(3) 0.7570(3) 0.07028(11) 0.0340(9) Uani 1 1 d .
C7 C 0.2084(3) 0.7146(3) 0.09383(12) 0.0387(9) Uani 1 1 d .
H7A H 0.1669 0.6499 0.0813 0.046 Uiso 1 1 calc R
C8 C 0.0590(3) 0.6982(3) 0.15241(12) 0.0527(10) Uani 1 1 d .
H8A H -0.0042 0.6811 0.1303 0.063 Uiso 1 1 calc R
H8B H 0.0855 0.6232 0.1656 0.063 Uiso 1 1 calc R
C9 C 0.0094(2) 0.7753(3) 0.18722(12) 0.0497(10) Uani 1 1 d .
H9A H -0.0383 0.7283 0.2084 0.060 Uiso 1 1 calc R
H9B H -0.0446 0.8345 0.1738 0.060 Uiso 1 1 calc R
C10 C 0.1013(2) 0.8678(3) 0.25189(12) 0.0331(8) Uani 1 1 d .
H10A H 0.0316 0.8421 0.2673 0.040 Uiso 1 1 calc R
C11 C 0.1885(3) 0.9410(3) 0.27662(11) 0.0287(8) Uani 1 1 d .
C12 C 0.1624(2) 0.9706(3) 0.32167(11) 0.0357(9) Uani 1 1 d .
H12A H 0.0929 0.9386 0.3354 0.043 Uiso 1 1 calc R
C13 C 0.2374(3) 1.0457(3) 0.34558(12) 0.0350(8) Uani 1 1 d .
C14 C 0.3412(3) 1.0933(3) 0.32478(12) 0.0397(10) Uani 1 1 d .
H14A H 0.3921 1.1455 0.3406 0.048 Uiso 1 1 calc R
C15 C 0.3688(3) 1.0640(3) 0.28131(12) 0.0376(9) Uani 1 1 d .
H15A H 0.4394 1.0958 0.2683 0.045 Uiso 1 1 calc R
C16 C 0.2951(3) 0.9881(3) 0.25580(12) 0.0298(8) Uani 1 1 d .
C17 C 0.4307(3) 0.5871(3) -0.05102(13) 0.0778(13) Uani 1 1 d .
H17A H 0.4687 0.5625 -0.0787 0.117 Uiso 1 1 calc R
H17B H 0.3452 0.6038 -0.0562 0.117 Uiso 1 1 calc R
H17C H 0.4382 0.5243 -0.0291 0.117 Uiso 1 1 calc R
C18 C 0.2694(3) 1.1614(3) 0.41222(12) 0.0698(12) Uani 1 1 d .
H18A H 0.2385 1.1691 0.4424 0.105 Uiso 1 1 calc R
H18B H 0.2575 1.2353 0.3964 0.105 Uiso 1 1 calc R
H18C H 0.3557 1.1427 0.4131 0.105 Uiso 1 1 calc R

loop_
_atom_site_aniso_label
_atom_site_aniso_U_11
_atom_site_aniso_U_22
_atom_site_aniso_U_33
_atom_site_aniso_U_23
_atom_site_aniso_U_13
_atom_site_aniso_U_12
Mn1 0.0284(2) 0.0307(2) 0.0344(3) -0.0039(3) 0.0016(3) -0.0049(2)
O1 0.0398(12) 0.0451(16) 0.0396(17) -0.0110(13) 0.0137(12) -0.0150(10)
O2 0.0317(11) 0.0371(13) 0.0328(17) -0.0084(13) 0.0018(11) -0.0077(10)
O3 0.0813(19) 0.105(2) 0.049(2) -0.0340(19) 0.0198(15) -0.0238(17)
O4 0.0483(14) 0.0697(17) 0.0380(18) -0.0194(15) 0.0018(13) -0.0066(12)
N1 0.0296(15) 0.0309(17) 0.035(2) -0.0051(16) 0.0037(14) -0.0046(13)
N2 0.0270(14) 0.0371(18) 0.033(2) -0.0049(15) -0.0009(14) -0.0097(12)
N3 0.0456(17) 0.0294(18) 0.066(3) -0.0102(18) -0.0143(17) 0.0031(15)
N4 0.0206(13) 0.0411(19) 0.052(2) 0.0166(19) -0.0044(15) 0.000(2)
N5 0.0433(17) 0.0335(19) 0.054(3) -0.0001(17) 0.0024(16) 0.0026(16)
C1 0.0328(18) 0.036(2) 0.036(3) -0.001(2) 0.0025(18) 0.0008(17)
C2 0.049(2) 0.053(3) 0.040(3) -0.006(2) 0.0072(19) -0.0155(19)
C3 0.050(2) 0.070(3) 0.033(3) -0.004(2) 0.011(2) -0.010(2)
C4 0.048(2) 0.071(3) 0.027(3) -0.009(2) 0.005(2) 0.001(2)
C5 0.042(2) 0.050(2) 0.043(3) -0.013(2) -0.004(2) -0.0027(18)
C6 0.0293(19) 0.039(2) 0.033(3) -0.006(2) 0.0005(18) 0.0005(17)
C7 0.042(2) 0.034(2) 0.040(3) -0.009(2) -0.0138(18) -0.0030(17)
C8 0.040(2) 0.056(2) 0.062(3) -0.015(2) 0.011(2) -0.0136(18)
C9 0.039(2) 0.056(2) 0.054(3) -0.010(2) 0.0041(19) -0.0200(18)
C10 0.0275(17) 0.0286(19) 0.043(2) 0.012(2) 0.0022(17) -0.0008(17)
C11 0.0266(17) 0.0270(19) 0.032(2) -0.0008(19) -0.0018(17) -0.0006(16)
C12 0.0286(19) 0.039(2) 0.039(3) 0.000(2) 0.0035(18) 0.0014(16)
C13 0.032(2) 0.042(2) 0.032(2) -0.0051(18) -0.001(2) 0.0058(18)
C14 0.0307(19) 0.042(2) 0.046(3) -0.012(2) -0.0057(18) -0.0034(15)
C15 0.0292(18) 0.042(2) 0.041(3) -0.007(2) 0.0019(19) -0.0038(16)
C16 0.0317(19) 0.0252(19) 0.033(2) -0.0038(19) -0.0032(17) 0.0012(15)
C17 0.099(3) 0.078(3) 0.057(3) -0.021(3) 0.004(2) 0.009(3)
C18 0.083(3) 0.080(3) 0.046(3) -0.027(2) 0.001(2) 0.000(2)

loop_
_atom_type_symbol
_atom_type_description
_atom_type_scat_dispersion_real
_atom_type_scat_dispersion_imag
_atom_type_scat_source
C C 0.0033 0.0016 'International Tables Vol C Tables 4.2.6.8 and 6.1.1.4'
H H 0.0000 0.0000 'International Tables Vol C Tables 4.2.6.8 and 6.1.1.4'
N N 0.0061 0.0033 'International Tables Vol C Tables 4.2.6.8 and 6.1.1.4'
O O 0.0106 0.0060 'International Tables Vol C Tables 4.2.6.8 and 6.1.1.4'
Mn Mn 0.3368 0.7283 'International Tables Vol C Tables 4.2.6.8 and 6.1.1.4'

loop_
_geom_angle_atom_site_label_1
_geom_angle_atom_site_label_2
_geom_angle_atom_site_label_3
_geom_angle
_geom_angle_site_symmetry_1
_geom_angle_site_symmetry_3
O2 Mn1 O1 93.59(9) . .
O2 Mn1 N1 172.05(10) . .
O1 Mn1 N1 92.06(10) . .
O2 Mn1 N2 91.96(10) . .
O1 Mn1 N2 173.24(10) . .
N1 Mn1 N2 82.81(11) . .
O2 Mn1 N5 91.59(9) . 8_665
O1 Mn1 N5 90.12(9) . 8_665
N1 Mn1 N5 93.98(10) . 8_665
N2 Mn1 N5 85.87(9) . 8_665
O2 Mn1 N3 89.91(9) . .
O1 Mn1 N3 91.05(9) . .
N1 Mn1 N3 84.40(10) . .
N2 Mn1 N3 92.81(10) . .
N5 Mn1 N3 178.03(10) 8_665 .
C1 O1 Mn1 128.36(19) . .
C16 O2 Mn1 129.64(18) . .
C4 O3 C17 118.0(3) . .
C13 O4 C18 117.3(3) . .
C7 N1 C8 119.7(3) . .
C7 N1 Mn1 125.4(2) . .
C8 N1 Mn1 112.9(2) . .
C10 N2 C9 121.1(3) . .
C10 N2 Mn1 126.6(2) . .
C9 N2 Mn1 111.9(2) . .
N4 N3 Mn1 120.3(2) . .
N3 N4 N5 178.3(3) . .
N4 N5 Mn1 116.5(2) . 8_655
O1 C1 C2 118.1(3) . .
O1 C1 C6 125.1(3) . .
C2 C1 C6 116.7(3) . .
C3 C2 C1 121.8(3) . .
C2 C3 C4 121.5(3) . .
C5 C4 O3 126.4(3) . .
C5 C4 C3 118.4(3) . .
O3 C4 C3 115.2(3) . .
C4 C5 C6 120.8(3) . .
C5 C6 C1 120.6(3) . .
C5 C6 C7 117.9(3) . .
C1 C6 C7 121.4(3) . .
N1 C7 C6 125.9(3) . .
C9 C8 N1 109.8(3) . .
C8 C9 N2 109.3(2) . .
N2 C10 C11 125.8(3) . .
C12 C11 C16 119.5(3) . .
C12 C11 C10 118.8(3) . .
C16 C11 C10 121.6(3) . .
C13 C12 C11 121.2(3) . .
C12 C13 O4 117.1(3) . .
C12 C13 C14 119.1(3) . .
O4 C13 C14 123.8(3) . .
C15 C14 C13 120.3(3) . .
C14 C15 C16 122.4(3) . .
O2 C16 C15 118.2(3) . .
O2 C16 C11 124.4(3) . .
C15 C16 C11 117.4(3) . .

loop_
_geom_bond_atom_site_label_1
_geom_bond_atom_site_label_2
_geom_bond_distance
_geom_bond_site_symmetry_2
Mn1 O2 1.8677(19) .
Mn1 O1 1.881(2) .
Mn1 N1 1.974(2) .
Mn1 N2 1.979(2) .
Mn1 N5 2.300(3) 8_665
Mn1 N3 2.324(3) .
O1 C1 1.311(3) .
O2 C16 1.327(3) .
O3 C4 1.377(4) .
O3 C17 1.402(3) .
O4 C13 1.379(3) .
O4 C18 1.419(3) .
N1 C7 1.273(3) .
N1 C8 1.483(3) .
N2 C10 1.274(3) .
N2 C9 1.478(3) .
N3 N4 1.179(3) .
N4 N5 1.205(3) .
N5 Mn1 2.300(3) 8_655
C1 C2 1.404(4) .
C1 C6 1.411(4) .
C2 C3 1.360(4) .
C3 C4 1.394(4) .
C4 C5 1.375(4) .
C5 C6 1.404(4) .
C6 C7 1.445(4) .
C8 C9 1.450(4) .
C10 C11 1.452(4) .
C11 C12 1.407(4) .
C11 C16 1.414(4) .
C12 C13 1.368(4) .
C13 C14 1.392(4) .
C14 C15 1.365(4) .
C15 C16 1.391(4) .
